data_2223280
loop_
_publ_author_name
'Fan, Ping'
'Wang, Lei'
'Zhang, Huidong'

_publ_section_title
;
 Pyridine-4-carboximidamidate chloride
;
_journal_coeditor_code BH2242
_journal_issue 10
_journal_name_full 'Acta Crystallographica Section E'
_journal_page_first o2408
_journal_paper_doi 10.1107/S160053680903517X
_journal_volume 65
_journal_year 2009
_chemical_formula_iupac 'C6 H8 N3 +, Cl -'
_chemical_formula_moiety 'C6 H8 N3 +, Cl -'
_chemical_formula_sum 'C6 H8 Cl N3'
_chemical_formula_weight 157.60
_chemical_name_systematic
;
Pyridine-4-carboximidamidate chloride
;
_space_group_IT_number 61
_symmetry_cell_setting orthorhombic
_symmetry_space_group_name_Hall '-P 2ac 2ab'
_symmetry_space_group_name_H-M 'P b c a'
_atom_sites_solution_hydrogens geom
_atom_sites_solution_primary direct
_atom_sites_solution_secondary difmap
_audit_creation_method SHELXL-97
_cell_angle_alpha 90.00
_cell_angle_beta 90.00
_cell_angle_gamma 90.00
_cell_formula_units_Z 8
_cell_length_a 7.3928(13)
_cell_length_b 10.4467(16)
_cell_length_c 18.925(3)
_cell_measurement_reflns_used 542
_cell_measurement_temperature 293(2)
_cell_measurement_theta_max 22.84
_cell_measurement_theta_min 2.31
_cell_volume 1461.6(4)
_computing_cell_refinement 'SAINT (Bruker, 2001)'
_computing_data_collection 'SMART (Bruker, 2001)'
_computing_data_reduction 'SAINT (Bruker, 2001)'
_computing_molecular_graphics 'SHELXTL (Sheldrick, 2008)'
_computing_publication_material 'SHELXL97 (Sheldrick, 2008)'
_computing_structure_refinement 'SHELXL97 (Sheldrick, 2008)'
_computing_structure_solution 'SHELXS97 (Sheldrick, 2008)'
_diffrn_ambient_temperature 293(2)
_diffrn_measured_fraction_theta_full 1.000
_diffrn_measured_fraction_theta_max 1.000
_diffrn_measurement_device_type 'Bruker SMART CCD area-detector'
_diffrn_measurement_method '\f and \w'
_diffrn_radiation_monochromator graphite
_diffrn_radiation_type MoK\a
_diffrn_radiation_wavelength 0.71073
_diffrn_reflns_av_R_equivalents 0.0176
_diffrn_reflns_av_sigmaI/netI 0.0308
_diffrn_reflns_limit_h_max 1
_diffrn_reflns_limit_h_min -9
_diffrn_reflns_limit_k_max 12
_diffrn_reflns_limit_k_min -1
_diffrn_reflns_limit_l_max 1
_diffrn_reflns_limit_l_min -23
_diffrn_reflns_number 1949
_diffrn_reflns_theta_full 26.00
_diffrn_reflns_theta_max 26.00
_diffrn_reflns_theta_min 2.15
_exptl_absorpt_coefficient_mu 0.444
_exptl_absorpt_correction_T_max 0.9110
_exptl_absorpt_correction_T_min 0.8534
_exptl_absorpt_correction_type multi-scan
_exptl_absorpt_process_details '(SADABS; Bruker, 2001)'
_exptl_crystal_colour colourless
_exptl_crystal_density_diffrn 1.432
_exptl_crystal_density_method 'not measured'
_exptl_crystal_description block
_exptl_crystal_F_000 656
_exptl_crystal_size_max 0.37
_exptl_crystal_size_mid 0.32
_exptl_crystal_size_min 0.21
_refine_diff_density_max 0.233
_refine_diff_density_min -0.175
_refine_ls_extinction_coef 0.0056(15)
_refine_ls_extinction_expression Fc^*^=kFc[1+0.001xFc^2^\l^3^/sin(2\q)]^-1/4^
_refine_ls_extinction_method 'SHELXL97 (Sheldrick, 2008)'
_refine_ls_goodness_of_fit_ref 1.035
_refine_ls_hydrogen_treatment refall
_refine_ls_matrix_type full
_refine_ls_number_parameters 124
_refine_ls_number_reflns 1435
_refine_ls_number_restraints 0
_refine_ls_restrained_S_all 1.035
_refine_ls_R_factor_all 0.0423
_refine_ls_R_factor_gt 0.0329
_refine_ls_shift/su_max 0.001
_refine_ls_shift/su_mean 0.000
_refine_ls_structure_factor_coef Fsqd
_refine_ls_weighting_details 'calc w=1/[\s^2^(Fo^2^)+(0.0416P)^2^+0.5489P] where P=(Fo^2^+2Fc^2^)/3'
_refine_ls_weighting_scheme calc
_refine_ls_wR_factor_gt 0.0869
_refine_ls_wR_factor_ref 0.0920
_reflns_number_gt 1215
_reflns_number_total 1435
_reflns_threshold_expression I>2\s(I)
_cod_data_source_file bh2242.cif
_cod_data_source_block I
_cod_database_code 2223280
_cod_database_fobs_code 2223280

loop_
_symmetry_equiv_pos_as_xyz
'x, y, z'
'-x+1/2, -y, z+1/2'
'-x, y+1/2, -z+1/2'
'x+1/2, -y+1/2, -z'
'-x, -y, -z'
'x-1/2, y, -z-1/2'
'x, -y-1/2, z-1/2'
'-x-1/2, y-1/2, z'

loop_
_atom_site_type_symbol
_atom_site_label
_atom_site_fract_x
_atom_site_fract_y
_atom_site_fract_z
_atom_site_U_iso_or_equiv
_atom_site_adp_type
_atom_site_calc_flag
_atom_site_refinement_flags
_atom_site_occupancy
_atom_site_disorder_assembly
_atom_site_disorder_group
N N1 0.0852(2) 0.38353(14) 0.75509(8) 0.0367(4) Uani d . 1 . .
C C1 0.0499(3) 0.36114(17) 0.82329(10) 0.0367(4) Uani d . 1 . .
Cl Cl1 0.15740(8) 0.91636(4) 1.05546(2) 0.0432(2) Uani d . 1 . .
N N2 0.0353(2) 0.79417(15) 0.89141(9) 0.0369(4) Uani d . 1 . .
C C2 0.0593(3) 0.45387(17) 0.87518(9) 0.0341(4) Uani d . 1 . .
N N3 0.1766(3) 0.66264(17) 0.97084(9) 0.0428(4) Uani d . 1 . .
C C3 0.1026(2) 0.57807(15) 0.85578(9) 0.0285(4) Uani d . 1 . .
C C4 0.1401(3) 0.60305(17) 0.78520(9) 0.0337(4) Uani d . 1 . .
C C5 0.1315(3) 0.50297(18) 0.73774(9) 0.0376(4) Uani d . 1 . .
C C6 0.1052(2) 0.68338(16) 0.90895(9) 0.0310(4) Uani d . 1 . .
H H4 0.171(3) 0.6863(18) 0.7679(10) 0.033(5) Uiso d . 1 . .
H H1 0.015(3) 0.275(2) 0.8348(11) 0.044(6) Uiso d . 1 . .
H H2 0.032(3) 0.4327(18) 0.9204(11) 0.041(5) Uiso d . 1 . .
H H5 0.159(3) 0.519(2) 0.6925(12) 0.048(6) Uiso d . 1 . .
H H2B 0.037(3) 0.854(2) 0.9202(13) 0.060(7) Uiso d . 1 . .
H H2A -0.016(3) 0.803(2) 0.8500(12) 0.050(6) Uiso d . 1 . .
H H3B 0.229(4) 0.590(2) 0.9833(12) 0.056(7) Uiso d . 1 . .
H H3A 0.184(3) 0.732(2) 1.0012(14) 0.061(7) Uiso d . 1 . .

loop_
_atom_site_aniso_label
_atom_site_aniso_U_11
_atom_site_aniso_U_22
_atom_site_aniso_U_33
_atom_site_aniso_U_12
_atom_site_aniso_U_13
_atom_site_aniso_U_23
N1 0.0452(9) 0.0312(8) 0.0338(8) 0.0019(7) 0.0001(7) -0.0051(7)
C1 0.0439(11) 0.0261(9) 0.0400(10) -0.0002(8) -0.0007(9) 0.0007(7)
Cl1 0.0580(3) 0.0357(3) 0.0359(3) 0.0007(2) -0.0055(2) -0.00566(18)
N2 0.0484(10) 0.0262(8) 0.0360(9) 0.0009(7) 0.0006(8) -0.0043(7)
C2 0.0436(11) 0.0306(9) 0.0280(9) 0.0035(8) 0.0027(8) 0.0019(7)
N3 0.0613(12) 0.0348(9) 0.0323(8) 0.0070(8) -0.0090(8) -0.0067(7)
C3 0.0313(9) 0.0266(8) 0.0277(8) 0.0021(7) -0.0020(7) -0.0021(7)
C4 0.0421(10) 0.0280(9) 0.0310(9) -0.0020(8) 0.0003(8) 0.0024(7)
C5 0.0488(12) 0.0377(10) 0.0264(9) -0.0002(8) 0.0022(8) -0.0012(8)
C6 0.0348(9) 0.0280(9) 0.0300(9) -0.0018(7) 0.0031(7) -0.0020(7)

loop_
_atom_type_symbol
_atom_type_description
_atom_type_scat_dispersion_real
_atom_type_scat_dispersion_imag
_atom_type_scat_source
C C 0.0033 0.0016 'International Tables Vol C Tables 4.2.6.8 and 6.1.1.4'
H H 0.0000 0.0000 'International Tables Vol C Tables 4.2.6.8 and 6.1.1.4'
N N 0.0061 0.0033 'International Tables Vol C Tables 4.2.6.8 and 6.1.1.4'
Cl Cl 0.1484 0.1585 'International Tables Vol C Tables 4.2.6.8 and 6.1.1.4'

loop_
_geom_angle_atom_site_label_1
_geom_angle_atom_site_label_2
_geom_angle_atom_site_label_3
_geom_angle_site_symmetry_1
_geom_angle_site_symmetry_3
_geom_angle
_geom_angle_publ_flag
C5 N1 C1 . . 116.80(15) ?
N1 C1 C2 . . 123.63(17) ?
N1 C1 H1 . . 115.7(12) ?
C2 C1 H1 . . 120.6(12) ?
C6 N2 H2B . . 119.8(17) ?
C6 N2 H2A . . 119.2(15) ?
H2B N2 H2A . . 121(2) ?
C1 C2 C3 . . 118.68(16) ?
C1 C2 H2 . . 119.3(13) ?
C3 C2 H2 . . 122.0(13) ?
C6 N3 H3B . . 123.9(15) ?
C6 N3 H3A . . 116.9(16) ?
H3B N3 H3A . . 119(2) ?
C2 C3 C4 . . 118.47(16) ?
C2 C3 C6 . . 120.99(15) ?
C4 C3 C6 . . 120.52(15) ?
C5 C4 C3 . . 118.33(17) ?
C5 C4 H4 . . 118.5(11) ?
C3 C4 H4 . . 123.2(11) ?
N1 C5 C4 . . 124.05(17) ?
N1 C5 H5 . . 118.2(15) ?
C4 C5 H5 . . 117.7(15) ?
N3 C6 N2 . . 122.31(17) ?
N3 C6 C3 . . 119.28(16) ?
N2 C6 C3 . . 118.41(16) ?

loop_
_geom_bond_atom_site_label_1
_geom_bond_atom_site_label_2
_geom_bond_site_symmetry_2
_geom_bond_distance
_geom_bond_publ_flag
N1 C5 . 1.335(2) ?
N1 C1 . 1.337(2) ?
C1 C2 . 1.381(3) ?
C1 H1 . 0.96(2) ?
N2 C6 . 1.310(2) ?
N2 H2B . 0.83(3) ?
N2 H2A . 0.88(2) ?
C2 C3 . 1.386(2) ?
C2 H2 . 0.91(2) ?
N3 C6 . 1.303(2) ?
N3 H3B . 0.89(2) ?
N3 H3A . 0.93(3) ?
C3 C4 . 1.389(2) ?
C3 C6 . 1.491(2) ?
C4 C5 . 1.380(3) ?
C4 H4 . 0.958(19) ?
C5 H5 . 0.90(2) ?

loop_
_geom_hbond_atom_site_label_D
_geom_hbond_atom_site_label_H
_geom_hbond_atom_site_label_A
_geom_hbond_site_symmetry_A
_geom_hbond_distance_DH
_geom_hbond_distance_HA
_geom_hbond_distance_DA
_geom_hbond_angle_DHA
_geom_hbond_publ_flag
N2 H2A N1 3_556 0.88(2) 2.22(2) 3.058(2) 160(2) yes
N3 H3A Cl1 . 0.93(2) 2.19(2) 3.100(2) 167(2) yes
N2 H2B Cl1 . 0.83(2) 2.79(2) 3.476(2) 142(2) yes
N3 H3B Cl1 8_655 0.89(2) 2.41(2) 3.270(2) 161(2) yes
C5 H5 Cl1 7_575 0.90(2) 2.68(2) 3.556(2) 166(2) yes

loop_
_cod_related_entry_id
_cod_related_entry_database
_cod_related_entry_code
1 ChemSpider 2016973
